data_4030630
loop_
_publ_author_name
'Fan, Yu-Shiou'
'Das, Utpal'
'Hsiao, Ming-Yu'
'Liu, Meng-Hsien'
'Lin, Wenwei'

_publ_section_title
;
 Chemoselective intramolecular Wittig reactions for the synthesis of
 oxazoles and benzofurans.
;
_journal_issue 23
_journal_name_full 'The Journal of organic chemistry'
_journal_page_first 11567
_journal_page_last 11582
_journal_paper_doi 10.1021/jo502232q
_journal_volume 79
_journal_year 2014
_chemical_formula_moiety 'C26 H16 Br N O3 S'
_chemical_formula_sum 'C26 H16 Br N O3 S'
_chemical_formula_weight 502.37
_chemical_name_systematic
;
 ?
;
_space_group_IT_number 61
_symmetry_cell_setting orthorhombic
_symmetry_space_group_name_Hall '-P 2ac 2ab'
_symmetry_space_group_name_H-M 'P b c a'
_atom_sites_solution_hydrogens geom
_atom_sites_solution_primary direct
_atom_sites_solution_secondary difmap
_audit_creation_method SHELXL-97
_cell_angle_alpha 90.00
_cell_angle_beta 90.00
_cell_angle_gamma 90.00
_cell_formula_units_Z 8
_cell_length_a 16.2118(8)
_cell_length_b 16.0178(7)
_cell_length_c 16.6990(8)
_cell_measurement_reflns_used 0
_cell_measurement_temperature 200(2)
_cell_measurement_theta_max 0
_cell_measurement_theta_min 0
_cell_volume 4336.4(4)
_computing_molecular_graphics 'Ortep-3 for Windows (Farrugia, 1997)'
_computing_publication_material 'WinGX publication routines (Farrugia, 1999)'
_computing_structure_refinement 'SHELXL-97 (Sheldrick, 1997)'
_computing_structure_solution 'SHELXS-86 (Sheldrick, 1986)'
_diffrn_ambient_temperature 200(2)
_diffrn_measured_fraction_theta_full 0.994
_diffrn_measured_fraction_theta_max 0.994
_diffrn_radiation_monochromator graphite
_diffrn_radiation_source 'fine-focus sealed tube'
_diffrn_radiation_type MoK\a
_diffrn_radiation_wavelength 0.71073
_diffrn_reflns_av_R_equivalents 0.0645
_diffrn_reflns_av_sigmaI/netI 0.0566
_diffrn_reflns_limit_h_max 16
_diffrn_reflns_limit_h_min -19
_diffrn_reflns_limit_k_max 19
_diffrn_reflns_limit_k_min -14
_diffrn_reflns_limit_l_max 19
_diffrn_reflns_limit_l_min -19
_diffrn_reflns_number 23958
_diffrn_reflns_theta_full 25.16
_diffrn_reflns_theta_max 25.16
_diffrn_reflns_theta_min 2.44
_exptl_absorpt_coefficient_mu 2.022
_exptl_absorpt_correction_T_max 0.8550
_exptl_absorpt_correction_T_min 0.5465
_exptl_absorpt_correction_type multi-scan
_exptl_crystal_colour colorless
_exptl_crystal_density_diffrn 1.539
_exptl_crystal_density_method 'not measured'
_exptl_crystal_description prism
_exptl_crystal_F_000 2032
_exptl_crystal_size_max 0.34
_exptl_crystal_size_mid 0.21
_exptl_crystal_size_min 0.08
_refine_diff_density_max 0.462
_refine_diff_density_min -0.472
_refine_diff_density_rms 0.065
_refine_ls_extinction_method none
_refine_ls_goodness_of_fit_ref 1.020
_refine_ls_hydrogen_treatment constr
_refine_ls_matrix_type full
_refine_ls_number_parameters 292
_refine_ls_number_reflns 3863
_refine_ls_number_restraints 0
_refine_ls_restrained_S_all 1.020
_refine_ls_R_factor_all 0.0841
_refine_ls_R_factor_gt 0.0425
_refine_ls_shift/su_max 0.006
_refine_ls_shift/su_mean 0.002
_refine_ls_structure_factor_coef Fsqd
_refine_ls_weighting_details 'calc w=1/[\s^2^(Fo^2^)+(0.0416P)^2^+2.1731P] where P=(Fo^2^+2Fc^2^)/3'
_refine_ls_weighting_scheme calc
_refine_ls_wR_factor_gt 0.0866
_refine_ls_wR_factor_ref 0.1007
_reflns_number_gt 2529
_reflns_number_total 3863
_reflns_threshold_expression >2sigma(I)
_cod_data_source_file jo502232q_si_002.cif
_cod_data_source_block 15597
_cod_database_code 4030630

loop_
_symmetry_equiv_pos_as_xyz
'x, y, z'
'-x+1/2, -y, z+1/2'
'-x, y+1/2, -z+1/2'
'x+1/2, -y+1/2, -z'
'-x, -y, -z'
'x-1/2, y, -z-1/2'
'x, -y-1/2, z-1/2'
'-x-1/2, y-1/2, z'

loop_
_atom_site_label
_atom_site_type_symbol
_atom_site_fract_x
_atom_site_fract_y
_atom_site_fract_z
_atom_site_U_iso_or_equiv
_atom_site_adp_type
_atom_site_occupancy
_atom_site_symmetry_multiplicity
_atom_site_calc_flag
_atom_site_refinement_flags
_atom_site_disorder_assembly
_atom_site_disorder_group
C1 C 1.12619(19) 0.3645(2) 1.00916(19) 0.0307(8) Uani 1 1 d . . .
C2 C 1.09066(19) 0.2866(2) 1.00456(17) 0.0260(8) Uani 1 1 d . . .
H2 H 1.1139 0.2413 1.0335 0.031 Uiso 1 1 calc R . .
C3 C 1.02062(19) 0.27395(19) 0.95764(18) 0.0238(8) Uani 1 1 d . . .
C4 C 0.99013(19) 0.3427(2) 0.91601(18) 0.0259(8) Uani 1 1 d . A .
C5 C 1.0264(2) 0.4198(2) 0.92065(19) 0.0331(8) Uani 1 1 d . . .
H5 H 1.0043 0.4652 0.8910 0.040 Uiso 1 1 calc R . .
C6 C 1.0950(2) 0.4317(2) 0.9683(2) 0.0359(9) Uani 1 1 d . . .
H6 H 1.1200 0.4851 0.9727 0.043 Uiso 1 1 calc R . .
C7 C 0.8463(2) 0.3512(2) 0.8912(2) 0.0305(8) Uani 1 1 d . A .
C8 C 0.7851(2) 0.3425(2) 0.8279(2) 0.0295(8) Uani 1 1 d . . .
C9 C 0.7949(5) 0.3125(4) 0.7504(4) 0.0371(16) Uani 0.90 1 d P A 1
H9 H 0.8447 0.2904 0.7292 0.045 Uiso 0.90 1 calc PR A 1
C9' C 0.7048 0.3931 0.8131 0.038 Uiso 0.10 1 d P A 2
H9' H 0.6893 0.4425 0.8408 0.046 Uiso 0.10 1 calc PR A 2
C10 C 0.7190(3) 0.3198(3) 0.7070(3) 0.0625(13) Uani 1 1 d . . .
H10 H 0.7118 0.3024 0.6531 0.075 Uiso 1 1 calc R A 1
C11 C 0.6588(3) 0.3545(2) 0.7522(3) 0.0599(13) Uani 1 1 d . A .
H11 H 0.6047 0.3651 0.7328 0.072 Uiso 1 1 calc R B 1
C12 C 0.98017(19) 0.19215(19) 0.96009(18) 0.0242(8) Uani 1 1 d . . .
C13 C 0.94821(18) 0.14159(19) 0.90303(18) 0.0237(7) Uani 1 1 d . . .
C14 C 0.94324(18) 0.14143(19) 0.81591(18) 0.0234(7) Uani 1 1 d . . .
C15 C 0.9945(2) 0.1926(2) 0.77040(19) 0.0291(8) Uani 1 1 d . . .
H15 H 1.0337 0.2273 0.7964 0.035 Uiso 1 1 calc R . .
C16 C 0.9891(2) 0.1933(2) 0.6889(2) 0.0381(9) Uani 1 1 d . . .
H16 H 1.0237 0.2294 0.6588 0.046 Uiso 1 1 calc R . .
C17 C 0.9341(2) 0.1425(2) 0.6503(2) 0.0399(9) Uani 1 1 d . . .
H17 H 0.9303 0.1434 0.5935 0.048 Uiso 1 1 calc R . .
C18 C 0.8845(2) 0.0902(2) 0.6940(2) 0.0375(9) Uani 1 1 d . . .
H18 H 0.8475 0.0538 0.6670 0.045 Uiso 1 1 calc R . .
C19 C 0.8874(2) 0.0896(2) 0.77574(19) 0.0272(8) Uani 1 1 d . . .
H19 H 0.8516 0.0541 0.8052 0.033 Uiso 1 1 calc R . .
C20 C 0.9310(2) 0.0858(2) 1.02085(18) 0.0251(8) Uani 1 1 d . . .
C21 C 0.89947(19) 0.02591(19) 1.07841(19) 0.0267(8) Uani 1 1 d . . .
C22 C 0.9173(2) 0.0360(2) 1.16056(19) 0.0300(8) Uani 1 1 d . . .
H22 H 0.9515 0.0806 1.1783 0.036 Uiso 1 1 calc R . .
C23 C 0.8847(2) -0.0192(2) 1.2141(2) 0.0420(10) Uani 1 1 d . . .
H23 H 0.8966 -0.0125 1.2694 0.050 Uiso 1 1 calc R . .
C24 C 0.8355(2) -0.0837(2) 1.1905(2) 0.0423(10) Uani 1 1 d . . .
H24 H 0.8135 -0.1211 1.2291 0.051 Uiso 1 1 calc R . .
C25 C 0.8178(2) -0.0944(2) 1.1106(2) 0.0448(10) Uani 1 1 d . . .
H25 H 0.7839 -0.1396 1.0940 0.054 Uiso 1 1 calc R . .
C26 C 0.8491(2) -0.0398(2) 1.0550(2) 0.0355(9) Uani 1 1 d . . .
H26 H 0.8362 -0.0471 0.9999 0.043 Uiso 1 1 calc R . .
N1 N 0.96970(16) 0.15487(16) 1.03504(15) 0.0267(6) Uani 1 1 d . . .
O1 O 0.92325(14) 0.33220(13) 0.86346(12) 0.0312(6) Uani 1 1 d . . .
O2 O 0.83339(15) 0.37388(16) 0.95815(15) 0.0486(7) Uani 1 1 d . . .
O3 O 0.91556(13) 0.07264(12) 0.94157(12) 0.0251(5) Uani 1 1 d . . .
S1 S 0.68841(7) 0.37639(7) 0.84421(7) 0.0524(3) Uani 0.90 1 d P A 1
S1' S 0.8008(15) 0.2988(15) 0.7424(15) 0.039 Uiso 0.10 1 d P A 2
Br1 Br 1.21993(3) 0.37829(3) 1.07569(3) 0.05498(17) Uani 1 1 d . . .

loop_
_atom_site_aniso_label
_atom_site_aniso_U_11
_atom_site_aniso_U_22
_atom_site_aniso_U_33
_atom_site_aniso_U_23
_atom_site_aniso_U_13
_atom_site_aniso_U_12
C1 0.0242(19) 0.047(2) 0.0212(18) -0.0044(17) 0.0018(15) -0.0116(17)
C2 0.026(2) 0.036(2) 0.0160(17) 0.0026(15) -0.0010(15) -0.0022(16)
C3 0.028(2) 0.0270(19) 0.0160(17) -0.0032(14) 0.0047(14) -0.0032(15)
C4 0.0269(19) 0.0317(19) 0.0191(18) -0.0046(15) -0.0019(15) -0.0006(15)
C5 0.045(2) 0.0294(19) 0.0251(19) 0.0012(16) -0.0037(17) -0.0031(17)
C6 0.045(2) 0.032(2) 0.031(2) -0.0021(17) 0.0002(18) -0.0119(18)
C7 0.035(2) 0.0259(19) 0.031(2) 0.0025(16) -0.0030(17) -0.0021(16)
C8 0.036(2) 0.0227(18) 0.029(2) 0.0049(16) -0.0105(17) -0.0037(15)
C9 0.034(3) 0.039(4) 0.039(4) 0.000(2) -0.007(3) 0.008(3)
C10 0.100(4) 0.044(3) 0.043(3) -0.006(2) -0.033(3) -0.008(3)
C11 0.047(3) 0.046(3) 0.086(4) 0.003(3) -0.035(3) 0.001(2)
C12 0.025(2) 0.0278(19) 0.0201(18) 0.0011(15) -0.0002(14) -0.0017(15)
C13 0.0223(17) 0.0251(18) 0.0238(18) 0.0020(14) 0.0051(14) -0.0011(14)
C14 0.0235(18) 0.0259(18) 0.0208(17) -0.0034(15) 0.0007(14) 0.0065(14)
C15 0.033(2) 0.032(2) 0.0226(19) -0.0020(16) 0.0048(15) -0.0033(16)
C16 0.049(2) 0.041(2) 0.024(2) 0.0006(18) 0.0122(18) 0.0010(18)
C17 0.049(2) 0.051(2) 0.0190(19) -0.0027(18) -0.0009(18) 0.007(2)
C18 0.037(2) 0.044(2) 0.032(2) -0.0149(18) -0.0034(18) 0.0013(18)
C19 0.0268(19) 0.0293(19) 0.026(2) -0.0054(15) 0.0055(15) -0.0007(15)
C20 0.0265(19) 0.0283(18) 0.0205(18) 0.0041(15) 0.0006(15) -0.0005(15)
C21 0.0251(19) 0.0270(18) 0.0279(19) 0.0044(16) 0.0024(15) 0.0045(14)
C22 0.033(2) 0.0290(19) 0.028(2) 0.0036(16) 0.0031(16) -0.0026(16)
C23 0.045(2) 0.050(3) 0.031(2) 0.0051(19) -0.0001(18) 0.004(2)
C24 0.040(2) 0.045(2) 0.042(2) 0.013(2) 0.0110(19) 0.0008(19)
C25 0.046(2) 0.038(2) 0.051(3) 0.004(2) 0.003(2) -0.0134(18)
C26 0.044(2) 0.035(2) 0.027(2) 0.0031(16) 0.0020(16) -0.0066(18)
N1 0.0302(16) 0.0296(16) 0.0203(15) 0.0033(13) 0.0017(12) -0.0028(13)
O1 0.0329(14) 0.0362(14) 0.0245(12) -0.0038(10) -0.0079(11) 0.0017(11)
O2 0.0420(17) 0.0747(19) 0.0291(15) -0.0125(14) -0.0018(12) 0.0005(14)
O3 0.0284(13) 0.0275(12) 0.0195(12) 0.0010(10) 0.0023(10) -0.0054(10)
S1 0.0428(7) 0.0565(8) 0.0581(8) -0.0019(6) -0.0106(6) 0.0038(6)
Br1 0.0427(3) 0.0691(3) 0.0531(3) 0.0022(2) -0.0185(2) -0.0222(2)

loop_
_atom_type_symbol
_atom_type_description
_atom_type_scat_dispersion_real
_atom_type_scat_dispersion_imag
_atom_type_scat_source
C C 0.0033 0.0016 'International Tables Vol C Tables 4.2.6.8 and 6.1.1.4'
H H 0.0000 0.0000 'International Tables Vol C Tables 4.2.6.8 and 6.1.1.4'
N N 0.0061 0.0033 'International Tables Vol C Tables 4.2.6.8 and 6.1.1.4'
O O 0.0106 0.0060 'International Tables Vol C Tables 4.2.6.8 and 6.1.1.4'
S S 0.1246 0.1234 'International Tables Vol C Tables 4.2.6.8 and 6.1.1.4'
Br Br -0.2901 2.4595 'International Tables Vol C Tables 4.2.6.8 and 6.1.1.4'

loop_
_geom_angle_atom_site_label_1
_geom_angle_atom_site_label_2
_geom_angle_atom_site_label_3
_geom_angle
C6 C1 C2 122.0(3)
C6 C1 Br1 119.7(3)
C2 C1 Br1 118.3(3)
C1 C2 C3 120.3(3)
C1 C2 H2 119.9
C3 C2 H2 119.9
C4 C3 C2 117.0(3)
C4 C3 C12 124.2(3)
C2 C3 C12 118.6(3)
C5 C4 C3 122.2(3)
C5 C4 O1 118.3(3)
C3 C4 O1 119.4(3)
C4 C5 C6 120.2(3)
C4 C5 H5 119.9
C6 C5 H5 119.9
C1 C6 C5 118.4(3)
C1 C6 H6 120.8
C5 C6 H6 120.8
O2 C7 O1 123.1(3)
O2 C7 C8 126.1(3)
O1 C7 C8 110.8(3)
C9 C8 C7 129.2(4)
C9 C8 S1' 6.3(13)
C7 C8 S1' 125.3(10)
C9 C8 C9' 97.4(4)
C7 C8 C9' 129.5(3)
S1' C8 C9' 102.6(9)
C9 C8 S1 111.6(4)
C7 C8 S1 119.1(3)
S1' C8 S1 115.5(9)
C9' C8 S1 22.46(6)
C10 C9 C8 110.2(5)
C10 C9 H9 125.5
C8 C9 H9 124.3
C11 C9' C8 109.2(2)
C11 C9' H9' 125.4
C8 C9' H9' 125.4
C11 C10 C9 111.8(4)
C11 C10 S1' 120.9(9)
C9 C10 S1' 10.6(9)
C11 C10 H10 124.5
C9 C10 H10 123.7
S1' C10 H10 114.3
C10 C11 C9' 101.6(3)
C10 C11 S1 113.4(3)
C9' C11 S1 22.54(9)
C10 C11 H11 123.3
C9' C11 H11 131.1
S1 C11 H11 123.3
C13 C12 N1 109.2(3)
C13 C12 C3 133.3(3)
N1 C12 C3 117.5(3)
C12 C13 O3 107.3(3)
C12 C13 C14 136.5(3)
O3 C13 C14 116.2(3)
C15 C14 C19 118.3(3)
C15 C14 C13 120.7(3)
C19 C14 C13 121.0(3)
C16 C15 C14 120.8(3)
C16 C15 H15 119.6
C14 C15 H15 119.6
C15 C16 C17 120.5(3)
C15 C16 H16 119.8
C17 C16 H16 119.8
C16 C17 C18 119.6(3)
C16 C17 H17 120.2
C18 C17 H17 120.2
C19 C18 C17 121.1(3)
C19 C18 H18 119.5
C17 C18 H18 119.5
C18 C19 C14 119.8(3)
C18 C19 H19 120.1
C14 C19 H19 120.1
N1 C20 O3 113.5(3)
N1 C20 C21 128.0(3)
O3 C20 C21 118.4(3)
C26 C21 C22 118.8(3)
C26 C21 C20 121.4(3)
C22 C21 C20 119.7(3)
C23 C22 C21 118.9(3)
C23 C22 H22 120.6
C21 C22 H22 120.6
C24 C23 C22 121.9(3)
C24 C23 H23 119.0
C22 C23 H23 119.0
C23 C24 C25 119.8(4)
C23 C24 H24 120.1
C25 C24 H24 120.1
C26 C25 C24 120.0(4)
C26 C25 H25 120.0
C24 C25 H25 120.0
C25 C26 C21 120.6(3)
C25 C26 H26 119.7
C21 C26 H26 119.7
C20 N1 C12 105.1(3)
C7 O1 C4 117.8(2)
C20 O3 C13 104.9(2)
C11 S1 C8 93.0(2)
C10 S1' C8 96.4(12)

loop_
_geom_bond_atom_site_label_1
_geom_bond_atom_site_label_2
_geom_bond_distance
C1 C6 1.371(5)
C1 C2 1.376(4)
C1 Br1 1.895(3)
C2 C3 1.394(4)
C2 H2 0.9500
C3 C4 1.393(4)
C3 C12 1.466(4)
C4 C5 1.370(4)
C4 O1 1.405(4)
C5 C6 1.381(5)
C5 H5 0.9500
C6 H6 0.9500
C7 O2 1.194(4)
C7 O1 1.365(4)
C7 C8 1.457(4)
C8 C9 1.389(6)
C8 S1' 1.61(2)
C8 C9' 1.554(3)
C8 S1 1.681(3)
C9 C10 1.433(9)
C9 H9 0.9500
C9' C11 1.405(4)
C9' H9' 0.9500
C10 C11 1.353(6)
C10 S1' 1.49(3)
C10 H10 0.9500
C11 S1 1.648(5)
C11 H11 0.9500
C12 C13 1.354(4)
C12 N1 1.397(4)
C13 O3 1.384(3)
C13 C14 1.457(4)
C14 C15 1.392(4)
C14 C19 1.400(4)
C15 C16 1.364(4)
C15 H15 0.9500
C16 C17 1.368(5)
C16 H16 0.9500
C17 C18 1.372(5)
C17 H17 0.9500
C18 C19 1.366(4)
C18 H18 0.9500
C19 H19 0.9500
C20 N1 1.293(4)
C20 O3 1.364(4)
C20 C21 1.451(4)
C21 C26 1.388(4)
C21 C22 1.411(4)
C22 C23 1.365(4)
C22 H22 0.9500
C23 C24 1.363(5)
C23 H23 0.9500
C24 C25 1.375(5)
C24 H24 0.9500
C25 C26 1.374(5)
C25 H25 0.9500
C26 H26 0.9500
